data_4306153
loop_
_publ_author_name
'Marina A. Zhuravleva'
'Mercouri G. Kanatzidis'

_publ_contact_author_address
;
Northwestern University
Department of Chemistry
2145 North Sheridan Road
Evanston, IL 60208
;
_publ_contact_author_email m-kanatzidis@northwestern.edu
_publ_contact_author_name 'Kanatzidis, M.G.'
_publ_section_title
;
Polygallide RE2MGa9Ge2 (RE = Ce, Sm; M = Ni, Co) Phases Grown in Molten
Gallium
;
_journal_name_full 'Inorganic Chemistry'
_journal_page_first 9471
_journal_page_last 9477
_journal_paper_doi 10.1021/ic801067g
_journal_volume 47
_journal_year 2008
_chemical_formula_moiety 'Ce2 Ga5 Ge2, 4(Ga), Co'
_chemical_formula_sum 'Ce2 Co Ga9 Ge2'
_chemical_formula_weight 1111.83
_chemical_name_systematic
; 
 Ce2CoGa9Ge2 
;
_space_group_IT_number 129
_symmetry_cell_setting tetragonal
_symmetry_space_group_name_Hall '-P 4a 2a'
_symmetry_space_group_name_H-M 'P 4/n m m :2'
_atom_sites_solution_primary direct
_atom_sites_solution_secondary difmap
_audit_creation_method SHELXL-97
_cell_angle_alpha 90.00
_cell_angle_beta 90.00
_cell_angle_gamma 90.00
_cell_formula_units_Z 2
_cell_length_a 5.9582(5)
_cell_length_b 5.9582(5)
_cell_length_c 15.0137(18)
_cell_measurement_reflns_used 270
_cell_measurement_temperature 173(2)
_cell_measurement_theta_max 23.23
_cell_measurement_theta_min 2.71
_cell_volume 532.99(9)
_computing_data_collection 'SMART (Siemens, 1998)'
_computing_data_reduction 'SAINT/XPREP (Bruker, 2004; Sheldrick, 2003)'
_computing_structure_refinement 'SHELXL-97 (Sheldrick, 1997)'
_computing_structure_solution 'SHELXS-97 (Sheldrick, 1990)'
_diffrn_ambient_temperature 173(2)
_diffrn_measured_fraction_theta_full 0.996
_diffrn_measured_fraction_theta_max 0.996
_diffrn_measurement_device_type 'CCD Area Detector'
_diffrn_measurement_method 'Phi and Omega Scans'
_diffrn_radiation_monochromator graphite
_diffrn_radiation_source 'fine-focus sealed tube'
_diffrn_radiation_type MoK\a
_diffrn_radiation_wavelength 0.71073
_diffrn_reflns_av_R_equivalents 0.0338
_diffrn_reflns_av_sigmaI/netI 0.0115
_diffrn_reflns_limit_h_max 6
_diffrn_reflns_limit_h_min -6
_diffrn_reflns_limit_k_max 6
_diffrn_reflns_limit_k_min -6
_diffrn_reflns_limit_l_max 16
_diffrn_reflns_limit_l_min -16
_diffrn_reflns_number 3197
_diffrn_reflns_theta_full 23.23
_diffrn_reflns_theta_max 23.23
_diffrn_reflns_theta_min 2.71
_exptl_absorpt_coefficient_mu 37.663
_exptl_absorpt_correction_T_max 0.471
_exptl_absorpt_correction_T_min 0.083
_exptl_absorpt_correction_type analytical
_exptl_absorpt_process_details SADABS
_exptl_crystal_colour 'metallic grey'
_exptl_crystal_density_diffrn 6.928
_exptl_crystal_density_method 'not measured'
_exptl_crystal_description plate-like
_exptl_crystal_F_000 972
_exptl_crystal_size_max 0.1
_exptl_crystal_size_mid 0.06
_exptl_crystal_size_min 0.02
_refine_diff_density_max 0.630
_refine_diff_density_min -0.996
_refine_diff_density_rms 0.187
_refine_ls_extinction_coef 0.00243(16)
_refine_ls_extinction_expression Fc^*^=kFc[1+0.001xFc^2^\l^3^/sin(2\q)]^-1/4^
_refine_ls_extinction_method SHELXL
_refine_ls_goodness_of_fit_ref 1.426
_refine_ls_hydrogen_treatment none
_refine_ls_matrix_type full
_refine_ls_number_parameters 29
_refine_ls_number_reflns 270
_refine_ls_number_restraints 0
_refine_ls_restrained_S_all 1.426
_refine_ls_R_factor_all 0.0221
_refine_ls_R_factor_gt 0.0194
_refine_ls_shift/su_max 0.003
_refine_ls_shift/su_mean 0.000
_refine_ls_structure_factor_coef Fsqd
_refine_ls_weighting_details 'calc w=1/[\s^2^(Fo^2^)+(0.0103P)^2^+9.5671P] where P=(Fo^2^+2Fc^2^)/3'
_refine_ls_weighting_scheme calc
_refine_ls_wR_factor_gt 0.0506
_refine_ls_wR_factor_ref 0.0514
_reflns_number_gt 250
_reflns_number_total 270
_reflns_threshold_expression >2sigma(I)
_cod_data_source_file ic801067g_si_001_1.cif
_cod_data_source_block Ce2CoGa9Ge2
_cod_original_sg_symbol_H-M 'P 4/n m m'
_cod_database_code 4306153

loop_
_symmetry_equiv_pos_as_xyz
'x, y, z'
'-x+1/2, -y+1/2, z'
'-y+1/2, x, z'
'y, -x+1/2, z'
'-x, y+1/2, -z'
'x+1/2, -y, -z'
'y+1/2, x+1/2, -z'
'-y, -x, -z'
'-x, -y, -z'
'x-1/2, y-1/2, -z'
'y-1/2, -x, -z'
'-y, x-1/2, -z'
'x, -y-1/2, z'
'-x-1/2, y, z'
'-y-1/2, -x-1/2, z'
'y, x, z'

loop_
_atom_site_label
_atom_site_type_symbol
_atom_site_fract_x
_atom_site_fract_y
_atom_site_fract_z
_atom_site_U_iso_or_equiv
_atom_site_adp_type
_atom_site_occupancy
_atom_site_symmetry_multiplicity
_atom_site_calc_flag
_atom_site_refinement_flags
_atom_site_disorder_assembly
_atom_site_disorder_group
Ce1 Ce 0.7500 0.2500 0.25286(5) 0.0056(3) Uani 1 4 d S . .
Co1 Co 0.7500 0.2500 0.0000 0.0055(7) Uani 1 8 d S . .
Ga1 Ga 0.01028(14) 0.01028(14) 0.08513(7) 0.0070(4) Uani 1 2 d S . .
Ga2 Ga 0.03616(15) 0.03616(15) 0.41899(8) 0.0085(4) Uani 1 2 d S . .
Ga3 Ga 0.2500 0.2500 0.64712(17) 0.0080(7) Uani 1 8 d S . .
Ge1 Ge 0.2500 0.2500 0.81295(16) 0.0077(6) Uani 1 8 d S . .
Ge2 Ge 0.2500 0.2500 0.21154(16) 0.0073(6) Uani 1 8 d S . .

loop_
_atom_site_aniso_label
_atom_site_aniso_U_11
_atom_site_aniso_U_22
_atom_site_aniso_U_33
_atom_site_aniso_U_23
_atom_site_aniso_U_13
_atom_site_aniso_U_12
Ce1 0.0043(5) 0.0043(6) 0.0083(5) 0.000 0.000 0.000
Co1 0.0043(10) 0.0043(10) 0.0081(14) 0.000 0.000 0.000
Ga1 0.0062(5) 0.0062(5) 0.0086(7) 0.0002(4) 0.0002(4) 0.0009(5)
Ga2 0.0068(5) 0.0068(5) 0.0119(7) -0.0017(4) -0.0017(4) -0.0011(6)
Ga3 0.0070(9) 0.0070(9) 0.0098(13) 0.000 0.000 0.000
Ge1 0.0065(9) 0.0065(9) 0.0101(13) 0.000 0.000 0.000
Ge2 0.0061(8) 0.0061(8) 0.0099(13) 0.000 0.000 0.000

loop_
_atom_type_symbol
_atom_type_description
_atom_type_scat_dispersion_real
_atom_type_scat_dispersion_imag
_atom_type_scat_source
Co Co 0.3494 0.9721 'International Tables Vol C Tables 4.2.6.8 and 6.1.1.4'
Ga Ga 0.2307 1.6083 'International Tables Vol C Tables 4.2.6.8 and 6.1.1.4'
Ge Ge 0.1547 1.8001 'International Tables Vol C Tables 4.2.6.8 and 6.1.1.4'
Ce Ce -0.2486 2.6331 'International Tables Vol C Tables 4.2.6.8 and 6.1.1.4'

loop_
_geom_angle_atom_site_label_1
_geom_angle_atom_site_label_2
_geom_angle_atom_site_label_3
_geom_angle
_geom_angle_site_symmetry_1
_geom_angle_site_symmetry_3
_geom_angle_publ_flag
Ge2 Ce1 Ge2 156.47(9) . 1_655 ?
Ge2 Ce1 Ge1 86.320(17) . 9_656 ?
Ge2 Ce1 Ge1 86.320(17) 1_655 9_656 ?
Ge2 Ce1 Ge1 86.320(17) . 9_666 ?
Ge2 Ce1 Ge1 86.320(17) 1_655 9_666 ?
Ge1 Ce1 Ge1 143.30(9) 9_656 9_666 ?
Ge2 Ce1 Ga2 131.62(5) . 4_655 ?
Ge2 Ce1 Ga2 69.27(4) 1_655 4_655 ?
Ge1 Ce1 Ga2 127.46(4) 9_656 4_655 ?
Ge1 Ce1 Ga2 82.57(4) 9_666 4_655 ?
Ge2 Ce1 Ga2 131.62(5) . 1_655 ?
Ge2 Ce1 Ga2 69.27(4) 1_655 1_655 ?
Ge1 Ce1 Ga2 82.57(4) 9_656 1_655 ?
Ge1 Ce1 Ga2 127.46(4) 9_666 1_655 ?
Ga2 Ce1 Ga2 45.73(4) 4_655 1_655 ?
Ge2 Ce1 Ga2 69.27(4) . 3 ?
Ge2 Ce1 Ga2 131.62(5) 1_655 3 ?
Ge1 Ce1 Ga2 82.57(4) 9_656 3 ?
Ge1 Ce1 Ga2 127.46(4) 9_666 3 ?
Ga2 Ce1 Ga2 80.95(3) 4_655 3 ?
Ga2 Ce1 Ga2 62.66(4) 1_655 3 ?
Ge2 Ce1 Ga2 69.27(4) . 2 ?
Ge2 Ce1 Ga2 131.62(5) 1_655 2 ?
Ge1 Ce1 Ga2 127.46(4) 9_656 2 ?
Ge1 Ce1 Ga2 82.57(4) 9_666 2 ?
Ga2 Ce1 Ga2 62.66(4) 4_655 2 ?
Ga2 Ce1 Ga2 80.95(3) 1_655 2 ?
Ga2 Ce1 Ga2 45.73(4) 3 2 ?
Ge2 Ce1 Ga1 51.79(4) . 3 ?
Ge2 Ce1 Ga1 107.81(5) 1_655 3 ?
Ge1 Ce1 Ga1 49.15(4) 9_656 3 ?
Ge1 Ce1 Ga1 99.87(4) 9_666 3 ?
Ga2 Ce1 Ga1 176.17(3) 4_655 3 ?
Ga2 Ce1 Ga1 131.28(3) 1_655 3 ?
Ga2 Ce1 Ga1 99.71(2) 3 3 ?
Ga2 Ce1 Ga1 120.45(3) 2 3 ?
Ge2 Ce1 Ga1 51.79(4) . 2 ?
Ge2 Ce1 Ga1 107.81(5) 1_655 2 ?
Ge1 Ce1 Ga1 99.87(4) 9_656 2 ?
Ge1 Ce1 Ga1 49.15(4) 9_666 2 ?
Ga2 Ce1 Ga1 131.28(3) 4_655 2 ?
Ga2 Ce1 Ga1 176.17(3) 1_655 2 ?
Ga2 Ce1 Ga1 120.45(3) 3 2 ?
Ga2 Ce1 Ga1 99.71(2) 2 2 ?
Ga1 Ce1 Ga1 51.56(4) 3 2 ?
Ge2 Ce1 Ga1 107.81(5) . 1_655 ?
Ge2 Ce1 Ga1 51.79(4) 1_655 1_655 ?
Ge1 Ce1 Ga1 49.15(4) 9_656 1_655 ?
Ge1 Ce1 Ga1 99.87(4) 9_666 1_655 ?
Ga2 Ce1 Ga1 120.45(3) 4_655 1_655 ?
Ga2 Ce1 Ga1 99.71(2) 1_655 1_655 ?
Ga2 Ce1 Ga1 131.28(3) 3 1_655 ?
Ga2 Ce1 Ga1 176.17(3) 2 1_655 ?
Ga1 Ce1 Ga1 56.35(4) 3 1_655 ?
Ga1 Ce1 Ga1 79.87(3) 2 1_655 ?
Ge2 Ce1 Ga1 107.81(5) . 4_655 ?
Ge2 Ce1 Ga1 51.79(4) 1_655 4_655 ?
Ge1 Ce1 Ga1 99.87(4) 9_656 4_655 ?
Ge1 Ce1 Ga1 49.15(4) 9_666 4_655 ?
Ga2 Ce1 Ga1 99.71(2) 4_655 4_655 ?
Ga2 Ce1 Ga1 120.45(3) 1_655 4_655 ?
Ga2 Ce1 Ga1 176.17(3) 3 4_655 ?
Ga2 Ce1 Ga1 131.28(3) 2 4_655 ?
Ga1 Ce1 Ga1 79.87(3) 3 4_655 ?
Ga1 Ce1 Ga1 56.35(4) 2 4_655 ?
Ga1 Ce1 Ga1 51.56(4) 1_655 4_655 ?
Ga1 Co1 Ga1 175.97(6) 11_655 4_655 ?
Ga1 Co1 Ga1 62.61(4) 11_655 3 ?
Ga1 Co1 Ga1 117.55(4) 4_655 3 ?
Ga1 Co1 Ga1 70.81(5) 11_655 9_655 ?
Ga1 Co1 Ga1 105.59(2) 4_655 9_655 ?
Ga1 Co1 Ga1 105.59(2) 3 9_655 ?
Ga1 Co1 Ga1 105.59(2) 11_655 1_655 ?
Ga1 Co1 Ga1 70.81(5) 4_655 1_655 ?
Ga1 Co1 Ga1 77.95(5) 3 1_655 ?
Ga1 Co1 Ga1 62.61(4) 9_655 1_655 ?
Ga1 Co1 Ga1 77.95(5) 11_655 10_665 ?
Ga1 Co1 Ga1 105.59(2) 4_655 10_665 ?
Ga1 Co1 Ga1 105.59(2) 3 10_665 ?
Ga1 Co1 Ga1 117.55(4) 9_655 10_665 ?
Ga1 Co1 Ga1 175.97(6) 1_655 10_665 ?
Ga1 Co1 Ga1 105.59(2) 11_655 2 ?
Ga1 Co1 Ga1 77.95(5) 4_655 2 ?
Ga1 Co1 Ga1 70.81(5) 3 2 ?
Ga1 Co1 Ga1 175.97(6) 9_655 2 ?
Ga1 Co1 Ga1 117.55(4) 1_655 2 ?
Ga1 Co1 Ga1 62.61(4) 10_665 2 ?
Ga1 Co1 Ga1 117.55(4) 11_655 12_665 ?
Ga1 Co1 Ga1 62.61(4) 4_655 12_665 ?
Ga1 Co1 Ga1 175.97(6) 3 12_665 ?
Ga1 Co1 Ga1 77.95(5) 9_655 12_665 ?
Ga1 Co1 Ga1 105.59(2) 1_655 12_665 ?
Ga1 Co1 Ga1 70.81(5) 10_665 12_665 ?
Ga1 Co1 Ga1 105.59(2) 2 12_665 ?
Co1 Ga1 Co1 117.39(4) 9_655 1_455 ?
Co1 Ga1 Ga1 58.70(2) 9_655 9 ?
Co1 Ga1 Ga1 58.70(2) 1_455 9 ?
Co1 Ga1 Ge1 105.53(4) 9_655 9_556 ?
Co1 Ga1 Ge1 105.53(4) 1_455 9_556 ?
Ga1 Ga1 Ge1 121.03(8) 9 9_556 ?
Co1 Ga1 Ge2 112.37(3) 9_655 . ?
Co1 Ga1 Ge2 112.37(3) 1_455 . ?
Ga1 Ga1 Ge2 137.09(8) 9 . ?
Ge1 Ga1 Ge2 101.88(7) 9_556 . ?
Co1 Ga1 Ga1 128.98(3) 9_655 4 ?
Co1 Ga1 Ga1 54.60(3) 1_455 4 ?
Ga1 Ga1 Ga1 92.74(4) 9 4 ?
Ge1 Ga1 Ga1 125.44(2) 9_556 4 ?
Ge2 Ga1 Ga1 58.98(2) . 4 ?
Co1 Ga1 Ga1 54.60(3) 9_655 3 ?
Co1 Ga1 Ga1 128.98(3) 1_455 3 ?
Ga1 Ga1 Ga1 92.74(4) 9 3 ?
Ge1 Ga1 Ga1 125.44(2) 9_556 3 ?
Ge2 Ga1 Ga1 58.98(2) . 3 ?
Ga1 Ga1 Ga1 90.0 4 3 ?
Co1 Ga1 Ce1 160.83(4) 9_655 1_455 ?
Co1 Ga1 Ce1 81.289(15) 1_455 1_455 ?
Ga1 Ga1 Ce1 139.749(18) 9 1_455 ?
Ge1 Ga1 Ce1 62.59(4) 9_556 1_455 ?
Ge2 Ga1 Ce1 59.61(3) . 1_455 ?
Ga1 Ga1 Ce1 64.222(19) 4 1_455 ?
Ga1 Ga1 Ce1 118.18(2) 3 1_455 ?
Co1 Ga1 Ce1 81.289(15) 9_655 3_545 ?
Co1 Ga1 Ce1 160.83(4) 1_455 3_545 ?
Ga1 Ga1 Ce1 139.749(18) 9 3_545 ?
Ge1 Ga1 Ce1 62.59(4) 9_556 3_545 ?
Ge2 Ga1 Ce1 59.61(3) . 3_545 ?
Ga1 Ga1 Ce1 118.18(2) 4 3_545 ?
Ga1 Ga1 Ce1 64.222(19) 3 3_545 ?
Ce1 Ga1 Ce1 79.79(3) 1_455 3_545 ?
Ga2 Ga2 Ga2 99.89(4) 9_556 4 ?
Ga2 Ga2 Ga2 99.89(4) 9_556 3 ?
Ga2 Ga2 Ga2 90.0 4 3 ?
Ga2 Ga2 Ga3 98.31(9) 9_556 9_556 ?
Ga2 Ga2 Ga3 130.83(2) 4 9_556 ?
Ga2 Ga2 Ga3 130.83(2) 3 9_556 ?
Ga2 Ga2 Ce1 135.67(3) 9_556 1_455 ?
Ga2 Ga2 Ce1 67.13(2) 4 1_455 ?
Ga2 Ga2 Ce1 121.33(2) 3 1_455 ?
Ga3 Ga2 Ce1 67.95(4) 9_556 1_455 ?
Ga2 Ga2 Ce1 135.67(3) 9_556 3_545 ?
Ga2 Ga2 Ce1 121.33(2) 4 3_545 ?
Ga2 Ga2 Ce1 67.13(2) 3 3_545 ?
Ga3 Ga2 Ce1 67.95(4) 9_556 3_545 ?
Ce1 Ga2 Ce1 79.95(3) 1_455 3_545 ?
Ge1 Ga3 Ga2 112.37(6) . 9_556 ?
Ge1 Ga3 Ga2 112.37(6) . 12_566 ?
Ga2 Ga3 Ga2 81.67(4) 9_556 12_566 ?
Ge1 Ga3 Ga2 112.37(6) . 11_656 ?
Ga2 Ga3 Ga2 81.67(4) 9_556 11_656 ?
Ga2 Ga3 Ga2 135.25(11) 12_566 11_656 ?
Ge1 Ga3 Ga2 112.37(6) . 10_666 ?
Ga2 Ga3 Ga2 135.25(11) 9_556 10_666 ?
Ga2 Ga3 Ga2 81.67(4) 12_566 10_666 ?
Ga2 Ga3 Ga2 81.67(4) 11_656 10_666 ?
Ge1 Ga3 Ce1 63.25(4) . 9_666 ?
Ga2 Ga3 Ce1 139.045(13) 9_556 9_666 ?
Ga2 Ga3 Ce1 65.63(2) 12_566 9_666 ?
Ga2 Ga3 Ce1 139.045(13) 11_656 9_666 ?
Ga2 Ga3 Ce1 65.63(2) 10_666 9_666 ?
Ge1 Ga3 Ce1 63.25(4) . 11_666 ?
Ga2 Ga3 Ce1 139.045(13) 9_556 11_666 ?
Ga2 Ga3 Ce1 139.045(13) 12_566 11_666 ?
Ga2 Ga3 Ce1 65.63(2) 11_656 11_666 ?
Ga2 Ga3 Ce1 65.63(2) 10_666 11_666 ?
Ce1 Ga3 Ce1 78.31(3) 9_666 11_666 ?
Ge1 Ga3 Ce1 63.25(4) . 9_656 ?
Ga2 Ga3 Ce1 65.63(2) 9_556 9_656 ?
Ga2 Ga3 Ce1 139.045(13) 12_566 9_656 ?
Ga2 Ga3 Ce1 65.63(2) 11_656 9_656 ?
Ga2 Ga3 Ce1 139.045(13) 10_666 9_656 ?
Ce1 Ga3 Ce1 126.50(8) 9_666 9_656 ?
Ce1 Ga3 Ce1 78.31(3) 11_666 9_656 ?
Ge1 Ga3 Ce1 63.25(4) . 11_566 ?
Ga2 Ga3 Ce1 65.63(2) 9_556 11_566 ?
Ga2 Ga3 Ce1 65.63(2) 12_566 11_566 ?
Ga2 Ga3 Ce1 139.045(13) 11_656 11_566 ?
Ga2 Ga3 Ce1 139.045(13) 10_666 11_566 ?
Ce1 Ga3 Ce1 78.31(3) 9_666 11_566 ?
Ce1 Ga3 Ce1 126.50(8) 11_666 11_566 ?
Ce1 Ga3 Ce1 78.31(3) 9_656 11_566 ?
Ga3 Ge1 Ga1 124.91(5) . 10_666 ?
Ga3 Ge1 Ga1 124.91(5) . 9_556 ?
Ga1 Ge1 Ga1 110.19(10) 10_666 9_556 ?
Ga3 Ge1 Ga1 124.91(5) . 12_566 ?
Ga1 Ge1 Ga1 70.89(5) 10_666 12_566 ?
Ga1 Ge1 Ga1 70.89(5) 9_556 12_566 ?
Ga3 Ge1 Ga1 124.91(5) . 11_656 ?
Ga1 Ge1 Ga1 70.89(5) 10_666 11_656 ?
Ga1 Ge1 Ga1 70.89(5) 9_556 11_656 ?
Ga1 Ge1 Ga1 110.19(10) 12_566 11_656 ?
Ga3 Ge1 Ce1 71.65(4) . 11_566 ?
Ga1 Ge1 Ce1 136.93(3) 10_666 11_566 ?
Ga1 Ge1 Ce1 68.27(2) 9_556 11_566 ?
Ga1 Ge1 Ce1 68.27(2) 12_566 11_566 ?
Ga1 Ge1 Ce1 136.93(3) 11_656 11_566 ?
Ga3 Ge1 Ce1 71.65(4) . 9_656 ?
Ga1 Ge1 Ce1 136.93(3) 10_666 9_656 ?
Ga1 Ge1 Ce1 68.27(2) 9_556 9_656 ?
Ga1 Ge1 Ce1 136.93(3) 12_566 9_656 ?
Ga1 Ge1 Ce1 68.27(2) 11_656 9_656 ?
Ce1 Ge1 Ce1 84.31(3) 11_566 9_656 ?
Ga3 Ge1 Ce1 71.65(4) . 9_666 ?
Ga1 Ge1 Ce1 68.27(2) 10_666 9_666 ?
Ga1 Ge1 Ce1 136.93(3) 9_556 9_666 ?
Ga1 Ge1 Ce1 68.27(2) 12_566 9_666 ?
Ga1 Ge1 Ce1 136.93(3) 11_656 9_666 ?
Ce1 Ge1 Ce1 84.31(3) 11_566 9_666 ?
Ce1 Ge1 Ce1 143.30(9) 9_656 9_666 ?
Ga3 Ge1 Ce1 71.65(4) . 11_666 ?
Ga1 Ge1 Ce1 68.27(2) 10_666 11_666 ?
Ga1 Ge1 Ce1 136.93(3) 9_556 11_666 ?
Ga1 Ge1 Ce1 136.93(3) 12_566 11_666 ?
Ga1 Ge1 Ce1 68.27(2) 11_656 11_666 ?
Ce1 Ge1 Ce1 143.30(9) 11_566 11_666 ?
Ce1 Ge1 Ce1 84.31(3) 9_656 11_666 ?
Ce1 Ge1 Ce1 84.31(3) 9_666 11_666 ?
Ga1 Ge2 Ga1 62.04(5) . 4 ?
Ga1 Ge2 Ga1 62.04(5) . 3 ?
Ga1 Ge2 Ga1 93.57(9) 4 3 ?
Ga1 Ge2 Ga1 93.57(9) . 2 ?
Ga1 Ge2 Ga1 62.04(5) 4 2 ?
Ga1 Ge2 Ga1 62.04(5) 3 2 ?
Ga1 Ge2 Ce1 130.10(5) . . ?
Ga1 Ge2 Ce1 130.10(5) 4 . ?
Ga1 Ge2 Ce1 68.60(2) 3 . ?
Ga1 Ge2 Ce1 68.60(2) 2 . ?
Ga1 Ge2 Ce1 130.10(5) . 3 ?
Ga1 Ge2 Ce1 68.60(2) 4 3 ?
Ga1 Ge2 Ce1 130.10(5) 3 3 ?
Ga1 Ge2 Ce1 68.60(2) 2 3 ?
Ce1 Ge2 Ce1 87.617(18) . 3 ?
Ga1 Ge2 Ce1 68.60(2) . 3_545 ?
Ga1 Ge2 Ce1 130.10(5) 4 3_545 ?
Ga1 Ge2 Ce1 68.60(2) 3 3_545 ?
Ga1 Ge2 Ce1 130.10(5) 2 3_545 ?
Ce1 Ge2 Ce1 87.617(18) . 3_545 ?
Ce1 Ge2 Ce1 156.47(9) 3 3_545 ?
Ga1 Ge2 Ce1 68.60(2) . 1_455 ?
Ga1 Ge2 Ce1 68.60(2) 4 1_455 ?
Ga1 Ge2 Ce1 130.10(5) 3 1_455 ?
Ga1 Ge2 Ce1 130.10(5) 2 1_455 ?
Ce1 Ge2 Ce1 156.47(9) . 1_455 ?
Ce1 Ge2 Ce1 87.617(18) 3 1_455 ?
Ce1 Ge2 Ce1 87.617(18) 3_545 1_455 ?

loop_
_geom_bond_atom_site_label_1
_geom_bond_atom_site_label_2
_geom_bond_distance
_geom_bond_site_symmetry_2
_geom_bond_publ_flag
Ce1 Ge2 3.0430(6) . ?
Ce1 Ge2 3.0430(6) 1_655 ?
Ce1 Ge1 3.1387(8) 9_656 ?
Ce1 Ge1 3.1387(8) 9_666 ?
Ce1 Ga2 3.2789(11) 4_655 ?
Ce1 Ga2 3.2789(11) 1_655 ?
Ce1 Ga2 3.2789(11) 3 ?
Ce1 Ga2 3.2789(11) 2 ?
Ce1 Ga1 3.2843(11) 3 ?
Ce1 Ga1 3.2843(11) 2 ?
Ce1 Ga1 3.2843(11) 1_655 ?
Ce1 Ga1 3.2843(11) 4_655 ?
Co1 Ga1 2.4655(6) 11_655 ?
Co1 Ga1 2.4655(6) 4_655 ?
Co1 Ga1 2.4655(6) 3 ?
Co1 Ga1 2.4655(6) 9_655 ?
Co1 Ga1 2.4655(6) 1_655 ?
Co1 Ga1 2.4655(6) 10_665 ?
Co1 Ga1 2.4655(6) 2 ?
Co1 Ga1 2.4655(6) 12_665 ?
Ga1 Co1 2.4655(6) 9_655 ?
Ga1 Co1 2.4655(6) 1_455 ?
Ga1 Ga1 2.562(2) 9 ?
Ga1 Ge1 2.6743(18) 9_556 ?
Ga1 Ge2 2.772(2) . ?
Ga1 Ga1 2.8566(17) 4 ?
Ga1 Ga1 2.8566(17) 3 ?
Ga1 Ce1 3.2843(11) 1_455 ?
Ga1 Ce1 3.2843(11) 3_545 ?
Ga2 Ga2 2.508(2) 9_556 ?
Ga2 Ga2 2.5482(18) 4 ?
Ga2 Ga2 2.5482(18) 3 ?
Ga2 Ga3 2.6075(16) 9_556 ?
Ga2 Ce1 3.2789(11) 1_455 ?
Ga2 Ce1 3.2789(11) 3_545 ?
Ga3 Ge1 2.490(3) . ?
Ga3 Ga2 2.6075(16) 9_556 ?
Ga3 Ga2 2.6075(16) 12_566 ?
Ga3 Ga2 2.6075(16) 11_656 ?
Ga3 Ga2 2.6075(16) 10_666 ?
Ga3 Ce1 3.3362(12) 9_666 ?
Ga3 Ce1 3.3362(12) 11_666 ?
Ga3 Ce1 3.3362(12) 9_656 ?
Ga3 Ce1 3.3362(12) 11_566 ?
Ge1 Ga1 2.6743(18) 10_666 ?
Ge1 Ga1 2.6743(18) 9_556 ?
Ge1 Ga1 2.6743(18) 12_566 ?
Ge1 Ga1 2.6743(18) 11_656 ?
Ge1 Ce1 3.1387(8) 11_566 ?
Ge1 Ce1 3.1387(8) 9_656 ?
Ge1 Ce1 3.1387(8) 9_666 ?
Ge1 Ce1 3.1387(8) 11_666 ?
Ge2 Ga1 2.772(2) 4 ?
Ge2 Ga1 2.772(2) 3 ?
Ge2 Ga1 2.772(2) 2 ?
Ge2 Ce1 3.0430(6) 3 ?
Ge2 Ce1 3.0430(6) 3_545 ?
Ge2 Ce1 3.0430(6) 1_455 ?
